data_7200132
loop_
_publ_author_name
'Kendrick, John'
'Gourlay, Matthew D.'
'Neumann, Marcus A.'
'Leusen, Frank J. J.'

_publ_section_title
;
 Predicting spontaneous racemate resolution using recent developments in
 crystal structure prediction
;
_journal_issue 11
_journal_name_full CrystEngComm
_journal_page_first 2391
_journal_page_last 2399
_journal_paper_doi 10.1039/b909038j
_journal_volume 11
_journal_year 2009
_space_group_IT_number 14
_symmetry_cell_setting monoclinic
_symmetry_Int_Tables_number 14
_symmetry_space_group_name_Hall '-P 2ybc'
_symmetry_space_group_name_H-M 'P 1 21/c 1'
_cell_angle_alpha 90.000000
_cell_angle_beta 54.273233
_cell_angle_gamma 90.000000
_cell_length_a 7.931769
_cell_length_b 8.939676
_cell_length_c 9.095760
_cell_volume 523.583
_cod_data_source_file 5HMO_racemic.cif
_cod_data_source_block 5HMO_R_15
_cod_original_sg_symbol_H-M 'P 2_1/c'
_cod_struct_determination_method theoretical
_cod_database_code 7200132

loop_
_symmetry_equiv_pos_site_id
_symmetry_equiv_pos_as_xyz
1 x,y,z
2 -x,y+1/2,-z+1/2
3 -x,-y,-z
4 x,-y+1/2,z+1/2

loop_
_atom_site_label
_atom_site_type_symbol
_atom_site_fract_x
_atom_site_fract_y
_atom_site_fract_z
C46 C 0.858069 0.256609 1.055822
C47 C 0.699767 0.335849 1.036185
O48 O 0.824469 0.439994 0.884850
C49 C 1.029673 0.402144 0.795207
N50 N 1.052523 0.294884 0.884834
O51 O 1.165359 0.465505 0.651531
C52 C 0.533285 0.423279 1.201665
O53 O 0.409595 0.315795 1.342724
H54 H 0.852746 0.301110 1.171134
H55 H 0.834967 0.135538 1.069930
H56 H 0.628349 0.256691 0.995003
H57 H 1.195593 0.258578 0.850008
H58 H 0.605802 0.501738 1.242182
H59 H 0.438656 0.486806 1.170896
H60 H 0.328979 0.370417 1.460674
